data_4061405
loop_
_publ_author_name
'Gridnev, Ilya D.'
'del Rosario, Mia Karenina C.'

_publ_section_title
;
Two diatropic rearrangements in the irontricarbonyl complex of cycloheptatrienyl
;
_journal_name_full Organometallics
_journal_paper_doi 10.1021/om050039i
_journal_year 2005
_chemical_formula_moiety 'C28 H22 Fe O3 Sn '
_chemical_formula_sum 'C28 H22 Fe O3 Sn'
_chemical_formula_weight 581.02
_space_group_IT_number 14
_symmetry_cell_setting monoclinic
_symmetry_space_group_name_Hall '-P 2yn'
_symmetry_space_group_name_H-M 'P 1 21/n 1'
_cell_angle_alpha 90.000(1)
_cell_angle_beta 103.030(1)
_cell_angle_gamma 90.000(1)
_cell_formula_units_Z 4
_cell_length_a 6.824(3)
_cell_length_b 29.68(1)
_cell_length_c 12.193(5)
_cell_measurement_temperature 173.2
_cell_volume 2406.2(1)
_exptl_crystal_density_diffrn 1.604
_cod_original_sg_symbol_H-M 'P 21/n'
_cod_original_formula_sum 'C28 H22 Fe O3 Sn '
_cod_database_code 4061405

loop_
_symmetry_equiv_pos_as_xyz
x,y,z
1/2-x,1/2+y,1/2-z
-x,-y,-z
1/2+x,1/2-y,1/2+z

loop_
_atom_site_label
_atom_site_type_symbol
_atom_site_fract_x
_atom_site_fract_y
_atom_site_fract_z
_atom_site_U_iso_or_equiv
_atom_site_adp_type
_atom_site_occupancy
_atom_site_calc_flag
_atom_site_refinement_flags
_atom_site_disorder_assembly
_atom_site_disorder_group
Sn(1) Sn 0.72377(3) 0.104533(6) 0.74340(2) 0.02185(6) Uani 1.00 d . . .
Fe(1) Fe 0.95003(7) 0.27019(1) 0.78453(3) 0.0204(1) Uani 1.00 d . . .
O(1) O 1.1656(5) 0.24712(9) 0.6109(2) 0.0602(10) Uani 1.00 d . . .
O(2) O 1.1772(4) 0.34927(8) 0.8881(2) 0.0424(7) Uani 1.00 d . . .
O(3) O 0.6103(4) 0.32428(8) 0.6632(2) 0.0484(8) Uani 1.00 d . . .
C(1) C 0.9028(5) 0.16566(9) 0.7289(2) 0.0233(8) Uani 1.00 d . . .
C(2) C 0.7876(5) 0.20717(10) 0.7451(3) 0.0254(8) Uani 1.00 d . . .
C(3) C 0.7652(5) 0.22764(9) 0.8485(3) 0.0271(9) Uani 1.00 d . . .
C(4) C 0.9351(5) 0.23879(10) 0.9317(2) 0.0280(9) Uani 1.00 d . . .
C(5) C 1.1314(5) 0.22957(10) 0.9147(2) 0.0282(9) Uani 1.00 d . . .
C(6) C 1.2048(5) 0.18675(10) 0.8777(3) 0.0277(9) Uani 1.00 d . . .
C(7) C 1.1066(5) 0.15866(9) 0.7986(3) 0.0271(9) Uani 1.00 d . . .
C(8) C 1.0830(5) 0.25796(10) 0.6787(3) 0.0336(10) Uani 1.00 d . . .
C(9) C 0.7431(5) 0.30318(10) 0.7090(3) 0.0293(9) Uani 1.00 d . . .
C(10) C 1.0850(5) 0.31885(10) 0.8489(3) 0.0273(9) Uani 1.00 d . . .
C(11) C 0.4836(4) 0.10405(10) 0.5963(2) 0.0229(8) Uani 1.00 d . . .
C(12) C 0.3458(5) 0.13953(10) 0.5736(3) 0.0283(9) Uani 1.00 d . . .
C(13) C 0.1982(5) 0.1404(1) 0.4748(3) 0.0344(10) Uani 1.00 d . . .
C(14) C 0.1853(5) 0.1057(1) 0.3976(3) 0.0377(10) Uani 1.00 d . . .
C(15) C 0.3198(6) 0.0704(1) 0.4183(3) 0.0358(10) Uani 1.00 d . . .
C(16) C 0.4688(5) 0.06966(10) 0.5172(3) 0.0300(9) Uani 1.00 d . . .
C(17) C 1.0107(5) 0.04214(10) 0.6488(3) 0.0279(9) Uani 1.00 d . . .
C(18) C 1.1378(5) 0.0058(1) 0.6467(3) 0.0325(10) Uani 1.00 d . . .
C(19) C 1.1709(5) -0.0255(1) 0.7328(3) 0.0348(10) Uani 1.00 d . . .
C(20) C 1.0765(5) -0.0205(1) 0.8215(3) 0.0356(10) Uani 1.00 d . . .
C(21) C 0.9476(5) 0.01592(10) 0.8227(3) 0.0296(9) Uani 1.00 d . . .
C(22) C 0.9124(5) 0.04765(9) 0.7365(2) 0.0238(8) Uani 1.00 d . . .
C(23) C 0.6247(4) 0.10213(9) 0.8976(2) 0.0220(8) Uani 1.00 d . . .
C(24) C 0.7201(5) 0.12724(9) 0.9906(2) 0.0252(8) Uani 1.00 d . . .
C(25) C 0.6523(5) 0.1263(1) 1.0901(3) 0.0299(9) Uani 1.00 d . . .
C(26) C 0.4893(5) 0.1001(1) 1.0978(3) 0.0334(10) Uani 1.00 d . . .
C(27) C 0.3955(5) 0.0741(1) 1.0068(3) 0.038(1) Uani 1.00 d . . .
C(28) C 0.4621(5) 0.0751(1) 0.9074(3) 0.0302(9) Uani 1.00 d . . .
H(1) H 0.9127 0.1619 0.6414 0.0321 Uiso 1.00 calc . . .
H(2) H 0.6588 0.2124 0.6897 0.0321 Uiso 1.00 calc . . .
H(3) H 0.6200 0.2384 0.8571 0.0321 Uiso 1.00 calc . . .
H(4) H 0.9192 0.2578 0.9975 0.0321 Uiso 1.00 calc . . .
H(5) H 1.2434 0.2454 0.9724 0.0321 Uiso 1.00 calc . . .
H(6) H 1.3603 0.1779 0.9229 0.0321 Uiso 1.00 calc . . .
H(7) H 1.1785 0.1303 0.7764 0.0321 Uiso 1.00 calc . . .
H(8) H 0.3541 0.1636 0.6273 0.0345 Uiso 1.00 calc . . .
H(9) H 0.1035 0.1651 0.4603 0.0420 Uiso 1.00 calc . . .
H(10) H 0.0818 0.1064 0.3291 0.0459 Uiso 1.00 calc . . .
H(11) H 0.3108 0.0462 0.3644 0.0438 Uiso 1.00 calc . . .
H(12) H 0.5646 0.0451 0.5315 0.0363 Uiso 1.00 calc . . .
H(13) H 0.9891 0.0640 0.5888 0.0339 Uiso 1.00 calc . . .
H(14) H 1.2031 0.0023 0.5849 0.0391 Uiso 1.00 calc . . .
H(15) H 1.2593 -0.0506 0.7310 0.0410 Uiso 1.00 calc . . .
H(16) H 1.0996 -0.0420 0.8822 0.0431 Uiso 1.00 calc . . .
H(17) H 0.8807 0.0193 0.8843 0.0362 Uiso 1.00 calc . . .
H(18) H 0.8352 0.1454 0.9860 0.0308 Uiso 1.00 calc . . .
H(19) H 0.7198 0.1439 1.1536 0.0363 Uiso 1.00 calc . . .
H(20) H 0.4409 0.0999 1.1662 0.0405 Uiso 1.00 calc . . .
H(21) H 0.2825 0.0552 1.0125 0.0454 Uiso 1.00 calc . . .
H(22) H 0.3961 0.0569 0.8440 0.0359 Uiso 1.00 calc . . .

loop_
_atom_site_aniso_label
_atom_site_aniso_U_11
_atom_site_aniso_U_22
_atom_site_aniso_U_33
_atom_site_aniso_U_12
_atom_site_aniso_U_13
_atom_site_aniso_U_23
Sn(1) 0.0255(1) 0.01928(9) 0.0202(1) 0.00076(8) 0.00401(8) -0.00030(8)
Fe(1) 0.0221(3) 0.0194(2) 0.0203(2) 0.0013(2) 0.0059(2) 0.0005(2)
O(1) 0.090(2) 0.045(1) 0.066(2) 0.007(1) 0.060(2) 0.002(1)
O(2) 0.038(2) 0.037(1) 0.052(2) -0.011(1) 0.011(1) -0.015(1)
O(3) 0.048(2) 0.043(1) 0.045(2) 0.018(1) -0.009(1) -0.003(1)
C(1) 0.027(2) 0.019(1) 0.026(2) 0.001(1) 0.009(1) 0.000(1)
C(2) 0.017(2) 0.030(1) 0.028(2) 0.002(1) 0.002(1) 0.002(1)
C(3) 0.025(2) 0.022(1) 0.038(2) 0.000(1) 0.016(1) 0.004(1)
C(4) 0.036(2) 0.028(1) 0.023(2) 0.000(1) 0.013(1) 0.001(1)
C(5) 0.033(2) 0.029(1) 0.020(2) -0.002(1) 0.000(1) 0.004(1)
C(6) 0.020(2) 0.028(1) 0.034(2) 0.004(1) 0.002(1) 0.009(1)
C(7) 0.024(2) 0.023(1) 0.036(2) 0.005(1) 0.011(1) 0.005(1)
C(8) 0.042(2) 0.025(1) 0.039(2) 0.001(1) 0.019(2) 0.004(1)
C(9) 0.035(2) 0.025(1) 0.026(2) 0.002(1) 0.002(1) -0.004(1)
C(10) 0.027(2) 0.028(1) 0.029(2) 0.003(1) 0.010(1) -0.001(1)
C(11) 0.024(2) 0.026(1) 0.019(1) -0.004(1) 0.006(1) 0.002(1)
C(12) 0.027(2) 0.029(2) 0.030(2) -0.004(1) 0.009(1) -0.001(1)
C(13) 0.025(2) 0.036(2) 0.040(2) -0.002(1) 0.003(2) 0.010(2)
C(14) 0.033(2) 0.044(2) 0.030(2) -0.013(2) -0.006(1) 0.009(2)
C(15) 0.044(2) 0.034(2) 0.026(2) -0.011(2) 0.003(2) -0.005(1)
C(16) 0.034(2) 0.026(1) 0.029(2) -0.003(1) 0.006(1) 0.002(1)
C(17) 0.034(2) 0.024(1) 0.026(2) -0.001(1) 0.007(1) -0.001(1)
C(18) 0.031(2) 0.032(2) 0.037(2) -0.002(1) 0.012(2) -0.007(1)
C(19) 0.029(2) 0.029(2) 0.043(2) 0.006(1) 0.001(2) -0.006(1)
C(20) 0.043(2) 0.030(2) 0.031(2) 0.006(1) 0.002(2) 0.004(1)
C(21) 0.037(2) 0.024(1) 0.026(2) 0.001(1) 0.004(1) -0.001(1)
C(22) 0.025(2) 0.020(1) 0.026(2) 0.000(1) 0.004(1) -0.002(1)
C(23) 0.024(2) 0.020(1) 0.021(2) 0.004(1) 0.002(1) 0.001(1)
C(24) 0.025(2) 0.022(1) 0.027(2) 0.000(1) 0.002(1) 0.002(1)
C(25) 0.037(2) 0.027(1) 0.024(2) 0.005(1) 0.003(1) 0.000(1)
C(26) 0.033(2) 0.043(2) 0.026(2) 0.012(2) 0.011(1) 0.008(1)
C(27) 0.027(2) 0.047(2) 0.040(2) -0.004(2) 0.009(2) 0.008(2)
C(28) 0.028(2) 0.031(2) 0.029(2) -0.002(1) 0.002(1) -0.001(1)

loop_
_geom_bond_atom_site_label_1
_geom_bond_atom_site_label_2
_geom_bond_distance
_geom_bond_site_symmetry_1
_geom_bond_site_symmetry_2
_geom_bond_publ_flag
Sn(1) C(1) 2.217(3) . . yes
Sn(1) C(11) 2.140(3) . . yes
Sn(1) C(22) 2.136(3) . . yes
Sn(1) C(23) 2.138(3) . . yes
Fe(1) C(2) 2.172(3) . . yes
Fe(1) C(3) 2.059(3) . . yes
Fe(1) C(4) 2.045(3) . . yes
Fe(1) C(5) 2.150(3) . . yes
Fe(1) C(8) 1.774(3) . . yes
Fe(1) C(9) 1.793(3) . . yes
Fe(1) C(10) 1.796(3) . . yes
O(1) C(8) 1.147(4) . . yes
O(2) C(10) 1.142(4) . . yes
O(3) C(9) 1.139(4) . . yes
C(1) C(2) 1.498(4) . . yes
C(1) C(7) 1.472(4) . . yes
C(1) H(1) 1.090 . . no
C(2) C(3) 1.438(4) . . yes
C(2) H(2) 0.993 . . no
C(3) C(4) 1.398(4) . . yes
C(3) H(3) 1.068 . . no
C(4) C(5) 1.428(5) . . yes
C(4) H(4) 1.007 . . no
C(5) C(6) 1.474(4) . . yes
C(5) H(5) 1.027 . . no
C(6) C(7) 1.335(4) . . yes
C(6) H(6) 1.111 . . no
C(7) H(7) 1.039 . . no
C(11) C(12) 1.397(4) . . yes
C(11) C(16) 1.392(4) . . yes
C(12) C(13) 1.386(4) . . yes
C(12) H(8) 0.962 . . no
C(13) C(14) 1.384(5) . . yes
C(13) H(9) 0.966 . . no
C(14) C(15) 1.379(5) . . yes
C(14) H(10) 0.965 . . no
C(15) C(16) 1.391(5) . . yes
C(15) H(11) 0.966 . . no
C(16) H(12) 0.968 . . no
C(17) C(18) 1.388(4) . . yes
C(17) C(22) 1.394(4) . . yes
C(17) H(13) 0.964 . . no
C(18) C(19) 1.381(5) . . yes
C(18) H(14) 0.964 . . no
C(19) C(20) 1.386(5) . . yes
C(19) H(15) 0.963 . . no
C(20) C(21) 1.396(4) . . yes
C(20) H(16) 0.963 . . no
C(21) C(22) 1.392(4) . . yes
C(21) H(17) 0.968 . . no
C(23) C(24) 1.390(4) . . yes
C(23) C(28) 1.396(4) . . yes
C(24) C(25) 1.392(4) . . yes
C(24) H(18) 0.965 . . no
C(25) C(26) 1.377(5) . . yes
C(25) H(19) 0.963 . . no
C(26) C(27) 1.384(5) . . yes
C(26) H(20) 0.964 . . no
C(27) C(28) 1.387(5) . . yes
C(27) H(21) 0.968 . . no
C(28) H(22) 0.966 . . no
